data_2105217
loop_
_publ_author_name
'Briggs, Naomi E. B.'
'Kennedy, Alan R.'
'Morrison, Catriona A.'

_publ_section_title
;
 42 salt forms of tyramine: structural comparison and the occurrence of
 hydrate formation
;
_journal_issue 4
_journal_name_full 'Acta Crystallographica Section B'
_journal_page_first 453
_journal_page_last 464
_journal_paper_doi 10.1107/S0108768112026456
_journal_volume 68
_journal_year 2012
_chemical_formula_sum 'C18 H28 N2 O8 S2'
_chemical_formula_weight 464.54
_space_group_IT_number 61
_symmetry_cell_setting orthorhombic
_symmetry_space_group_name_Hall '-P 2ac 2ab'
_symmetry_space_group_name_H-M 'P b c a'
_atom_sites_solution_hydrogens geom
_atom_sites_solution_primary direct
_atom_sites_solution_secondary difmap
_audit_creation_method SHELXL-97
_cell_angle_alpha 90.00
_cell_angle_beta 90.00
_cell_angle_gamma 90.00
_cell_formula_units_Z 4
_cell_length_a 9.5614(3)
_cell_length_b 9.5543(3)
_cell_length_c 22.7766(7)
_cell_measurement_reflns_used 3816
_cell_measurement_temperature 123(2)
_cell_measurement_theta_max 29.2721
_cell_measurement_theta_min 2.6774
_cell_volume 2080.70(11)
_computing_structure_refinement 'SHELXL-97 (Sheldrick, 1997)'
_diffrn_ambient_temperature 123(2)
_diffrn_measured_fraction_theta_full 0.992
_diffrn_measured_fraction_theta_max 0.992
_diffrn_measurement_device_type 'Oxford Diffraction Gemini S'
_diffrn_measurement_method 'omega scans'
_diffrn_radiation_monochromator graphite
_diffrn_radiation_source 'fine-focus sealed tube'
_diffrn_radiation_type MoK\a
_diffrn_radiation_wavelength 0.71073
_diffrn_reflns_av_R_equivalents 0.0298
_diffrn_reflns_av_sigmaI/netI 0.0369
_diffrn_reflns_limit_h_max 12
_diffrn_reflns_limit_h_min -11
_diffrn_reflns_limit_k_max 10
_diffrn_reflns_limit_k_min -12
_diffrn_reflns_limit_l_max 29
_diffrn_reflns_limit_l_min -29
_diffrn_reflns_number 8476
_diffrn_reflns_theta_full 27.49
_diffrn_reflns_theta_max 27.49
_diffrn_reflns_theta_min 2.78
_exptl_absorpt_coefficient_mu 0.305
_exptl_absorpt_correction_T_max 1.00000
_exptl_absorpt_correction_T_min 0.98857
_exptl_absorpt_correction_type none
_exptl_crystal_colour colourless
_exptl_crystal_density_diffrn 1.483
_exptl_crystal_density_method 'not measured'
_exptl_crystal_description block
_exptl_crystal_F_000 984
_exptl_crystal_size_max 0.1
_exptl_crystal_size_mid 0.1
_exptl_crystal_size_min 0.05
_refine_diff_density_max 0.341
_refine_diff_density_min -0.396
_refine_ls_extinction_method none
_refine_ls_goodness_of_fit_ref 0.953
_refine_ls_hydrogen_treatment mixed
_refine_ls_matrix_type full
_refine_ls_number_parameters 152
_refine_ls_number_reflns 2375
_refine_ls_number_restraints 0
_refine_ls_restrained_S_all 0.953
_refine_ls_R_factor_all 0.0481
_refine_ls_R_factor_gt 0.0312
_refine_ls_shift/su_max 0.000
_refine_ls_shift/su_mean 0.000
_refine_ls_structure_factor_coef Fsqd
_refine_ls_weighting_details 'calc w=1/[\s^2^(Fo^2^)+(0.0441P)^2^+0.0000P] where P=(Fo^2^+2Fc^2^)/3'
_refine_ls_weighting_scheme calc
_refine_ls_wR_factor_gt 0.0724
_refine_ls_wR_factor_ref 0.0757
_reflns_number_gt 1807
_reflns_number_total 2375
_reflns_threshold_expression I>2/s(I)
_cod_data_source_file ry5045.cif
_cod_data_source_block tyreds
_cod_depositor_comments
;

2019-10-10
Z value and formula fixed to values more according to usual
chemical conventions.                 miguel
;
_cod_original_formula_sum 'C9 H14 N O4 S'
_cod_original_formula_weight 232.27
_cod_original_formula_units_Z 8
_cod_original_sg_symbol_H-M Pbca
_cod_database_code 2105217

loop_
_symmetry_equiv_pos_as_xyz
'x, y, z'
'-x+1/2, -y, z+1/2'
'x+1/2, -y+1/2, -z'
'-x, y+1/2, -z+1/2'
'-x, -y, -z'
'x-1/2, y, -z-1/2'
'-x-1/2, y-1/2, z'
'x, -y-1/2, z-1/2'

loop_
_atom_site_type_symbol
_atom_site_label
_atom_site_fract_x
_atom_site_fract_y
_atom_site_fract_z
_atom_site_U_iso_or_equiv
_atom_site_adp_type
_atom_site_calc_flag
_atom_site_refinement_flags
_atom_site_occupancy
_atom_site_symmetry_multiplicity
S S1 0.65635(4) 0.16366(4) 0.013957(17) 0.01358(11) Uani d . 1 1
O O1 0.73308(12) 0.15794(12) 0.38122(5) 0.0195(3) Uani d . 1 1
O O2 0.73814(11) 0.18042(10) 0.06756(5) 0.0188(3) Uani d . 1 1
O O3 0.56365(11) 0.28237(10) 0.00260(5) 0.0171(2) Uani d . 1 1
O O4 0.74166(10) 0.13034(11) -0.03736(5) 0.0186(2) Uani d . 1 1
N N1 0.52320(14) 0.50489(15) 0.08157(6) 0.0156(3) Uani d . 1 1
C C1 0.55499(15) 0.29988(15) 0.22467(7) 0.0156(3) Uani d . 1 1
C C2 0.66063(15) 0.19957(15) 0.22502(7) 0.0174(3) Uani d . 1 1
H H2 0.6927 0.1619 0.1888 0.021 Uiso calc R 1 1
C C3 0.71991(16) 0.15350(15) 0.27714(7) 0.0184(3) Uani d . 1 1
H H3 0.7912 0.0843 0.2765 0.022 Uiso calc R 1 1
C C4 0.67465(15) 0.20883(15) 0.33009(7) 0.0156(3) Uani d . 1 1
C C5 0.56977(16) 0.30893(15) 0.33064(7) 0.0195(3) Uani d . 1 1
H H5 0.5385 0.3470 0.3669 0.023 Uiso calc R 1 1
C C6 0.51056(16) 0.35353(16) 0.27834(7) 0.0199(4) Uani d . 1 1
H H6 0.4384 0.4219 0.2791 0.024 Uiso calc R 1 1
C C7 0.49290(16) 0.34972(15) 0.16740(7) 0.0171(3) Uani d . 1 1
H H7A 0.3984 0.3884 0.1747 0.021 Uiso calc R 1 1
H H7B 0.4832 0.2693 0.1403 0.021 Uiso calc R 1 1
C C8 0.58343(15) 0.46093(14) 0.13903(7) 0.0154(3) Uani d . 1 1
H H8A 0.5902 0.5430 0.1654 0.018 Uiso calc R 1 1
H H8B 0.6789 0.4236 0.1329 0.018 Uiso calc R 1 1
C C9 0.54547(15) 0.01660(15) 0.02655(7) 0.0166(3) Uani d . 1 1
H H9A 0.6037 -0.0660 0.0360 0.020 Uiso calc R 1 1
H H9B 0.4846 0.0359 0.0608 0.020 Uiso calc R 1 1
H H2N 0.5782(18) 0.5734(17) 0.0669(8) 0.027(5) Uiso d . 1 1
H H3N 0.427(2) 0.5339(18) 0.0856(8) 0.038(5) Uiso d . 1 1
H H1N 0.5270(18) 0.4339(19) 0.0580(10) 0.034(6) Uiso d . 1 1
H H1H 0.736(2) 0.225(2) 0.4057(11) 0.055(7) Uiso d . 1 1

loop_
_atom_site_aniso_label
_atom_site_aniso_U_11
_atom_site_aniso_U_22
_atom_site_aniso_U_33
_atom_site_aniso_U_12
_atom_site_aniso_U_13
_atom_site_aniso_U_23
S1 0.01346(17) 0.01312(19) 0.01417(19) 0.00082(14) -0.00164(15) -0.00054(15)
O1 0.0231(6) 0.0208(6) 0.0145(6) -0.0013(5) -0.0009(5) 0.0027(5)
O2 0.0199(5) 0.0195(5) 0.0171(6) 0.0000(4) -0.0063(5) -0.0017(4)
O3 0.0190(5) 0.0147(5) 0.0178(6) 0.0042(4) -0.0017(5) 0.0007(4)
O4 0.0167(5) 0.0202(5) 0.0189(6) 0.0019(4) 0.0026(5) -0.0037(5)
N1 0.0172(7) 0.0148(7) 0.0148(7) 0.0002(6) -0.0002(6) -0.0006(6)
C1 0.0157(7) 0.0144(7) 0.0166(8) -0.0052(6) -0.0006(6) 0.0012(6)
C2 0.0176(7) 0.0196(8) 0.0149(8) -0.0015(6) 0.0031(7) -0.0016(6)
C3 0.0168(7) 0.0183(8) 0.0202(8) 0.0013(6) 0.0008(7) -0.0001(7)
C4 0.0163(7) 0.0155(7) 0.0148(8) -0.0044(6) -0.0005(6) 0.0031(6)
C5 0.0251(8) 0.0187(8) 0.0145(8) -0.0003(6) 0.0030(7) -0.0023(6)
C6 0.0207(8) 0.0177(8) 0.0215(8) 0.0032(6) 0.0004(7) -0.0011(7)
C7 0.0183(8) 0.0180(8) 0.0151(8) -0.0036(6) -0.0015(6) 0.0003(7)
C8 0.0159(7) 0.0163(7) 0.0138(7) -0.0009(6) -0.0022(7) 0.0005(6)
C9 0.0182(7) 0.0144(7) 0.0172(8) -0.0013(6) -0.0025(6) 0.0023(6)

loop_
_atom_type_symbol
_atom_type_description
_atom_type_scat_dispersion_real
_atom_type_scat_dispersion_imag
_atom_type_scat_source
S S 0.1246 0.1234 'International Tables Vol C Tables 4.2.6.8 and 6.1.1.4'
O O 0.0106 0.0060 'International Tables Vol C Tables 4.2.6.8 and 6.1.1.4'
N N 0.0061 0.0033 'International Tables Vol C Tables 4.2.6.8 and 6.1.1.4'
C C 0.0033 0.0016 'International Tables Vol C Tables 4.2.6.8 and 6.1.1.4'
H H 0.0000 0.0000 'International Tables Vol C Tables 4.2.6.8 and 6.1.1.4'

loop_
_geom_angle_atom_site_label_1
_geom_angle_atom_site_label_2
_geom_angle_atom_site_label_3
_geom_angle_site_symmetry_1
_geom_angle
O2 S1 O4 . 113.23(6)
O2 S1 O3 . 112.82(6)
O4 S1 O3 . 111.47(6)
O2 S1 C9 . 105.70(7)
O4 S1 C9 . 106.80(7)
O3 S1 C9 . 106.21(7)
C4 O1 H1H . 107.3(16)
C8 N1 H2N . 107.7(11)
C8 N1 H3N . 111.4(12)
H2N N1 H3N . 112.4(15)
C8 N1 H1N . 107.8(13)
H2N N1 H1N . 108.3(17)
H3N N1 H1N . 109.0(16)
C6 C1 C2 . 118.02(14)
C6 C1 C7 . 121.50(13)
C2 C1 C7 . 120.47(14)
C3 C2 C1 . 121.31(14)
C3 C2 H2 . 119.3
C1 C2 H2 . 119.3
C4 C3 C2 . 119.74(14)
C4 C3 H3 . 120.1
C2 C3 H3 . 120.1
O1 C4 C5 . 121.89(14)
O1 C4 C3 . 118.26(14)
C5 C4 C3 . 119.81(14)
C4 C5 C6 . 119.99(14)
C4 C5 H5 . 120.0
C6 C5 H5 . 120.0
C5 C6 C1 . 121.12(14)
C5 C6 H6 . 119.4
C1 C6 H6 . 119.4
C1 C7 C8 . 111.40(12)
C1 C7 H7A . 109.3
C8 C7 H7A . 109.3
C1 C7 H7B . 109.3
C8 C7 H7B . 109.3
H7A C7 H7B . 108.0
N1 C8 C7 . 110.57(12)
N1 C8 H8A . 109.5
C7 C8 H8A . 109.5
N1 C8 H8B . 109.5
C7 C8 H8B . 109.5
H8A C8 H8B . 108.1
C9 C9 S1 5_655 112.07(14)
C9 C9 H9A 5_655 109.2
S1 C9 H9A . 109.2
C9 C9 H9B 5_655 109.2
S1 C9 H9B . 109.2
H9A C9 H9B . 107.9

loop_
_geom_bond_atom_site_label_1
_geom_bond_atom_site_label_2
_geom_bond_site_symmetry_2
_geom_bond_distance
S1 O2 . 1.4587(11)
S1 O4 . 1.4605(11)
S1 O3 . 1.4626(10)
S1 C9 . 1.7834(15)
O1 C4 . 1.3802(18)
O1 H1H . 0.85(2)
N1 C8 . 1.4902(19)
N1 H2N . 0.904(18)
N1 H3N . 0.961(19)
N1 H1N . 0.87(2)
C1 C6 . 1.392(2)
C1 C2 . 1.392(2)
C1 C7 . 1.510(2)
C2 C3 . 1.387(2)
C2 H2 . 0.9500
C3 C4 . 1.386(2)
C3 H3 . 0.9500
C4 C5 . 1.386(2)
C5 C6 . 1.386(2)
C5 H5 . 0.9500
C6 H6 . 0.9500
C7 C8 . 1.5152(19)
C7 H7A . 0.9900
C7 H7B . 0.9900
C8 H8A . 0.9900
C8 H8B . 0.9900
C9 C9 5_655 1.523(3)
C9 H9A . 0.9900
C9 H9B . 0.9900

loop_
_geom_torsion_atom_site_label_1
_geom_torsion_atom_site_label_2
_geom_torsion_atom_site_label_3
_geom_torsion_atom_site_label_4
_geom_torsion_site_symmetry_4
_geom_torsion
C6 C1 C2 C3 . 0.3(2)
C7 C1 C2 C3 . 179.36(13)
C1 C2 C3 C4 . -0.6(2)
C2 C3 C4 O1 . 178.25(13)
C2 C3 C4 C5 . 0.5(2)
O1 C4 C5 C6 . -177.72(14)
C3 C4 C5 C6 . -0.1(2)
C4 C5 C6 C1 . -0.3(2)
C2 C1 C6 C5 . 0.2(2)
C7 C1 C6 C5 . -178.89(13)
C6 C1 C7 C8 . 97.23(16)
C2 C1 C7 C8 . -81.81(17)
C1 C7 C8 N1 . 177.91(12)
O2 S1 C9 C9 5_655 -178.81(13)
O4 S1 C9 C9 5_655 -57.96(15)
O3 S1 C9 C9 5_655 61.11(16)
